data_4119366
loop_
_publ_author_name
'Justin N. Cross'
'Patrick M. Duncan'
'Eric M. Villa'
'Matthew J. Polinski'
'Jean-Marie Babo'
'Evgeny V. Alekseev'
'Corwin H. Booth'
'Thomas E. Albrecht-Schmitt'

_publ_section_title
;
 From Yellow to Black: Dramatic Changes between Cerium(IV) and
 Plutonium(IV) Molybdates
;
_journal_name_full 'Journal of the American Chemical Society'
_journal_page_first 2769
_journal_page_last 2775
_journal_paper_doi 10.1021/ja311910h
_journal_volume 135
_journal_year 2013
_chemical_formula_moiety Ce3Mo6O24(H2O)2
_chemical_formula_sum 'Ce3 H Mo6 O28'
_chemical_formula_weight 1444
_chemical_name_common 'Cerium hexamolybdate hydrate'
_chemical_name_systematic
; 
 ? 
;
_space_group_IT_number 15
_symmetry_cell_setting monoclinic
_symmetry_space_group_name_Hall '-C 2yc'
_symmetry_space_group_name_H-M 'C 1 2/c 1'
_atom_sites_solution_hydrogens none
_atom_sites_solution_primary direct
_atom_sites_solution_secondary difmap
_audit_creation_method SHELXL-97
_cell_angle_alpha 90.00
_cell_angle_beta 96.591(4)
_cell_angle_gamma 90.00
_cell_formula_units_Z 4
_cell_length_a 12.7337(7)
_cell_length_b 22.1309(16)
_cell_length_c 7.8392(4)
_cell_measurement_reflns_used 2525
_cell_measurement_temperature 100(2)
_cell_measurement_theta_max 27.53
_cell_measurement_theta_min 1.84
_cell_volume 2194.6(2)
_computing_cell_refinement 'smart saint'
_computing_data_collection smart
_computing_data_reduction SAINT
_computing_molecular_graphics 'SHELXP-97 (Sheldrick, 1997)'
_computing_publication_material 'SHELXCIF-97 (Sheldrick, 2000)'
_computing_structure_refinement 'SHELXL-97 (Sheldrick, 1997)'
_computing_structure_solution 'SHELXS-97 (Sheldrick, 1990)'
_diffrn_ambient_temperature 100(2)
_diffrn_detector_area_resol_mean 0
_diffrn_measured_fraction_theta_full 0.997
_diffrn_measured_fraction_theta_max 0.997
_diffrn_measurement_device_type 'BRUKER apex II'
_diffrn_measurement_method '0.5 wide w/ exposures'
_diffrn_radiation_monochromator 'Quazar optics'
_diffrn_radiation_source 'Imus microfocused'
_diffrn_radiation_type MoK\a
_diffrn_radiation_wavelength 0.71073
_diffrn_reflns_av_R_equivalents 0.1006
_diffrn_reflns_av_sigmaI/netI 0.0537
_diffrn_reflns_limit_h_max 16
_diffrn_reflns_limit_h_min -16
_diffrn_reflns_limit_k_max 28
_diffrn_reflns_limit_k_min -28
_diffrn_reflns_limit_l_max 10
_diffrn_reflns_limit_l_min -10
_diffrn_reflns_number 23524
_diffrn_reflns_theta_full 27.53
_diffrn_reflns_theta_max 27.53
_diffrn_reflns_theta_min 1.84
_exptl_absorpt_coefficient_mu 9.516
_exptl_absorpt_correction_T_max 0.981
_exptl_absorpt_correction_T_min 0.945
_exptl_absorpt_correction_type multi-scan
_exptl_absorpt_process_details SHELTXPREP
_exptl_crystal_colour yellow
_exptl_crystal_density_diffrn 4.370
_exptl_crystal_description plate
_exptl_crystal_F_000 2612
_exptl_crystal_size_max 0.08
_exptl_crystal_size_mid 0.05
_exptl_crystal_size_min 0.02
_refine_diff_density_max 4.464
_refine_diff_density_min -1.932
_refine_diff_density_rms 0.363
_refine_ls_extinction_coef 0.00012(4)
_refine_ls_extinction_expression Fc^*^=kFc[1+0.001xFc^2^\l^3^/sin(2\q)]^-1/4^
_refine_ls_extinction_method SHELXL
_refine_ls_goodness_of_fit_ref 1.171
_refine_ls_hydrogen_treatment none
_refine_ls_matrix_type full
_refine_ls_number_parameters 189
_refine_ls_number_reflns 2525
_refine_ls_number_restraints 0
_refine_ls_restrained_S_all 1.171
_refine_ls_R_factor_all 0.0632
_refine_ls_R_factor_gt 0.0403
_refine_ls_shift/su_max 0.001
_refine_ls_shift/su_mean 0.000
_refine_ls_structure_factor_coef Fsqd
_refine_ls_weighting_details 'calc w=1/[\s^2^(Fo^2^)+(0.0400P)^2^+0.0000P] where P=(Fo^2^+2Fc^2^)/3'
_refine_ls_weighting_scheme calc
_refine_ls_wR_factor_gt 0.0845
_refine_ls_wR_factor_ref 0.0930
_reflns_number_gt 1915
_reflns_number_total 2525
_reflns_threshold_expression >2sigma(I)
_cod_data_source_file ja311910h_si_002_2.cif
_cod_data_source_block save
_cod_original_formula_sum 'H Ce3 Mo6 O28'
_cod_database_code 4119366

loop_
_symmetry_equiv_pos_as_xyz
'x, y, z'
'-x, y, -z+1/2'
'x+1/2, y+1/2, z'
'-x+1/2, y+1/2, -z+1/2'
'-x, -y, -z'
'x, -y, z-1/2'
'-x+1/2, -y+1/2, -z'
'x+1/2, -y+1/2, z-1/2'

loop_
_atom_site_label
_atom_site_type_symbol
_atom_site_fract_x
_atom_site_fract_y
_atom_site_fract_z
_atom_site_U_iso_or_equiv
_atom_site_adp_type
_atom_site_occupancy
_atom_site_symmetry_multiplicity
_atom_site_calc_flag
_atom_site_refinement_flags
Ce1 Ce 0.5000 0.49280(3) 0.2500 0.00650(18) Uani 1 2 d S
Ce2 Ce 0.74425(4) 0.75631(2) 0.24789(6) 0.00728(15) Uani 1 1 d .
Mo1 Mo 0.68968(6) 0.61297(3) 0.06126(10) 0.0118(2) Uani 1 1 d .
Mo2A Mo 0.98330(9) 0.70247(9) 0.44746(14) 0.0095(5) Uani 0.661(5) 1 d P
Mo2B Mo 0.99196(17) 0.74340(17) 0.4590(3) 0.0072(9) Uani 0.339(5) 1 d P
Mo3A Mo 0.37676(12) 0.61749(6) 0.04353(15) 0.0087(4) Uani 0.617(3) 1 d P
Mo3B Mo 0.30923(18) 0.59384(10) 0.0302(2) 0.0087(7) Uani 0.383(3) 1 d P
O1 O 0.4220(5) 0.5435(3) -0.0226(7) 0.0095(13) Uani 1 1 d .
O2 O 1.0780(5) 0.7183(3) 0.6289(7) 0.0109(13) Uani 1 1 d .
O3 O 0.2977(5) 0.6498(3) -0.1359(8) 0.0156(15) Uani 1 1 d .
O4 O 0.8556(5) 0.7325(3) 0.5114(7) 0.0104(13) Uani 1 1 d .
O5 O 0.3017(5) 0.6609(3) 0.2069(8) 0.0164(14) Uani 1 1 d .
O6 O 0.7189(5) 0.6907(3) -0.0103(7) 0.0113(13) Uani 1 1 d .
O7 O 0.6207(5) 0.5766(3) -0.1198(7) 0.0114(13) Uani 1 1 d .
O8 O 0.9747(5) 0.6300(3) 0.4405(9) 0.0221(16) Uani 1 1 d .
O9 O 0.8102(5) 0.5801(3) 0.0827(9) 0.0200(16) Uani 1 1 d .
O10 O 0.6156(6) 0.5669(3) 0.2235(8) 0.0291(19) Uani 1 1 d .
O11 O 1.0916(5) 0.7267(3) 0.2897(8) 0.0224(16) Uani 1 1 d .
O12 O 0.2078(5) 0.5586(3) 0.0196(9) 0.0244(17) Uani 1 1 d .
O13A O 0.5072(15) 0.6791(11) -0.007(3) 0.010(7) Uiso 0.33(3) 1 d P
O13B O 0.4944(8) 0.6555(6) 0.0549(15) 0.016(4) Uiso 0.67(3) 1 d P
O1W O 0.1040(10) 0.5310(5) -0.2941(15) 0.079(3) Uani 1 1 d .

loop_
_atom_site_aniso_label
_atom_site_aniso_U_11
_atom_site_aniso_U_22
_atom_site_aniso_U_33
_atom_site_aniso_U_23
_atom_site_aniso_U_13
_atom_site_aniso_U_12
Ce1 0.0074(4) 0.0067(4) 0.0052(3) 0.000 0.0002(3) 0.000
Ce2 0.0079(3) 0.0085(3) 0.0052(2) -0.00008(18) -0.00064(18) 0.00028(19)
Mo1 0.0172(5) 0.0106(4) 0.0077(4) -0.0006(3) 0.0013(3) -0.0058(3)
Mo2A 0.0055(6) 0.0162(13) 0.0064(6) -0.0016(5) -0.0010(4) 0.0007(5)
Mo2B 0.0036(11) 0.013(2) 0.0050(11) 0.0006(9) -0.0009(8) 0.0000(10)
Mo3A 0.0126(9) 0.0068(7) 0.0070(6) -0.0002(5) 0.0021(5) 0.0026(6)
Mo3B 0.0118(14) 0.0074(11) 0.0065(10) -0.0006(8) -0.0009(8) 0.0024(10)
O1 0.015(3) 0.007(3) 0.007(3) -0.001(2) 0.001(2) 0.003(3)
O2 0.011(3) 0.014(3) 0.007(3) -0.003(3) -0.002(2) -0.003(3)
O3 0.026(4) 0.012(3) 0.009(3) 0.001(3) 0.003(3) 0.012(3)
O4 0.012(3) 0.016(3) 0.003(3) 0.000(2) 0.001(2) 0.002(3)
O5 0.020(4) 0.019(4) 0.010(3) 0.007(3) 0.001(3) 0.008(3)
O6 0.016(3) 0.009(3) 0.007(3) 0.001(2) -0.006(3) -0.003(3)
O7 0.016(4) 0.009(3) 0.009(3) -0.001(2) 0.002(2) -0.003(3)
O8 0.015(4) 0.021(4) 0.030(4) -0.008(3) 0.004(3) -0.001(3)
O9 0.020(4) 0.010(3) 0.027(4) -0.010(3) -0.009(3) 0.004(3)
O10 0.053(5) 0.030(4) 0.006(3) -0.007(3) 0.009(3) -0.033(4)
O11 0.011(3) 0.048(5) 0.008(3) -0.006(3) -0.003(3) -0.003(3)
O12 0.019(4) 0.031(4) 0.026(4) 0.014(3) 0.014(3) 0.009(3)
O1W 0.102(10) 0.065(7) 0.072(8) -0.011(6) 0.021(7) 0.003(7)

loop_
_atom_type_symbol
_atom_type_description
_atom_type_scat_dispersion_real
_atom_type_scat_dispersion_imag
_atom_type_scat_source
O O 0.0106 0.0060 'International Tables Vol C Tables 4.2.6.8 and 6.1.1.4'
Mo Mo -1.6832 0.6857 'International Tables Vol C Tables 4.2.6.8 and 6.1.1.4'
Ce Ce -0.2486 2.6331 'International Tables Vol C Tables 4.2.6.8 and 6.1.1.4'
H H 0.0000 0.0000 'International Tables Vol C Tables 4.2.6.8 and 6.1.1.4'

loop_
_geom_angle_atom_site_label_1
_geom_angle_atom_site_label_2
_geom_angle_atom_site_label_3
_geom_angle
_geom_angle_site_symmetry_1
_geom_angle_site_symmetry_3
O10 Ce1 O10 85.2(4) . 2_655
O10 Ce1 O1 80.5(2) . 5_665
O10 Ce1 O1 133.0(2) 2_655 5_665
O10 Ce1 O1 133.0(2) . 6_566
O10 Ce1 O1 80.5(2) 2_655 6_566
O1 Ce1 O1 138.9(3) 5_665 6_566
O10 Ce1 O7 148.8(2) . 5_665
O10 Ce1 O7 96.7(3) 2_655 5_665
O1 Ce1 O7 75.5(2) 5_665 5_665
O1 Ce1 O7 77.6(2) 6_566 5_665
O10 Ce1 O7 96.7(3) . 6_566
O10 Ce1 O7 148.8(2) 2_655 6_566
O1 Ce1 O7 77.6(2) 5_665 6_566
O1 Ce1 O7 75.5(2) 6_566 6_566
O7 Ce1 O7 97.3(3) 5_665 6_566
O10 Ce1 O1 63.3(2) . 2_655
O10 Ce1 O1 78.1(2) 2_655 2_655
O1 Ce1 O1 131.0(3) 5_665 2_655
O1 Ce1 O1 70.0(2) 6_566 2_655
O7 Ce1 O1 147.6(2) 5_665 2_655
O7 Ce1 O1 75.2(2) 6_566 2_655
O10 Ce1 O1 78.1(2) . .
O10 Ce1 O1 63.3(2) 2_655 .
O1 Ce1 O1 70.0(2) 5_665 .
O1 Ce1 O1 131.0(3) 6_566 .
O7 Ce1 O1 75.2(2) 5_665 .
O7 Ce1 O1 147.6(2) 6_566 .
O1 Ce1 O1 127.0(3) 2_655 .
O10 Ce1 Mo3A 68.9(2) . .
O10 Ce1 Mo3A 36.17(16) 2_655 .
O1 Ce1 Mo3A 97.40(15) 5_665 .
O1 Ce1 Mo3A 115.37(15) 6_566 .
O7 Ce1 Mo3A 94.58(15) 5_665 .
O7 Ce1 Mo3A 165.52(15) 6_566 .
O1 Ce1 Mo3A 98.90(13) 2_655 .
O1 Ce1 Mo3A 30.49(13) . .
O10 Ce1 Mo3A 36.17(16) . 2_655
O10 Ce1 Mo3A 68.9(2) 2_655 2_655
O1 Ce1 Mo3A 115.37(15) 5_665 2_655
O1 Ce1 Mo3A 97.40(15) 6_566 2_655
O7 Ce1 Mo3A 165.52(15) 5_665 2_655
O7 Ce1 Mo3A 94.58(15) 6_566 2_655
O1 Ce1 Mo3A 30.49(13) 2_655 2_655
O1 Ce1 Mo3A 98.90(13) . 2_655
Mo3A Ce1 Mo3A 75.10(5) . 2_655
O10 Ce1 Mo3B 85.1(2) . .
O10 Ce1 Mo3B 33.85(17) 2_655 .
O1 Ce1 Mo3B 100.08(15) 5_665 .
O1 Ce1 Mo3B 105.21(15) 6_566 .
O7 Ce1 Mo3B 79.88(15) 5_665 .
O7 Ce1 Mo3B 176.75(15) 6_566 .
O1 Ce1 Mo3B 108.03(14) 2_655 .
O1 Ce1 Mo3B 30.19(14) . .
Mo3A Ce1 Mo3B 16.18(4) . .
Mo3A Ce1 Mo3B 88.48(5) 2_655 .
O10 Ce1 Mo3B 33.85(17) . 2_655
O10 Ce1 Mo3B 85.1(2) 2_655 2_655
O1 Ce1 Mo3B 105.21(15) 5_665 2_655
O1 Ce1 Mo3B 100.08(15) 6_566 2_655
O7 Ce1 Mo3B 176.75(15) 5_665 2_655
O7 Ce1 Mo3B 79.88(15) 6_566 2_655
O1 Ce1 Mo3B 30.19(14) 2_655 2_655
O1 Ce1 Mo3B 108.02(14) . 2_655
Mo3A Ce1 Mo3B 88.48(5) . 2_655
Mo3A Ce1 Mo3B 16.18(4) 2_655 2_655
Mo3B Ce1 Mo3B 103.02(8) . 2_655
O5 Ce2 O11 90.5(3) 2_655 2_755
O5 Ce2 O2 92.9(2) 2_655 8_465
O11 Ce2 O2 148.5(2) 2_755 8_465
O5 Ce2 O6 134.0(2) 2_655 7_665
O11 Ce2 O6 76.2(2) 2_755 7_665
O2 Ce2 O6 79.0(2) 8_465 7_665
O5 Ce2 O3 148.1(2) 2_655 8_566
O11 Ce2 O3 94.4(2) 2_755 8_566
O2 Ce2 O3 98.9(2) 8_465 8_566
O6 Ce2 O3 77.5(2) 7_665 8_566
O5 Ce2 O4 78.5(2) 2_655 7_666
O11 Ce2 O4 135.9(2) 2_755 7_666
O2 Ce2 O4 75.3(2) 8_465 7_666
O6 Ce2 O4 139.4(2) 7_665 7_666
O3 Ce2 O4 76.1(2) 8_566 7_666
O5 Ce2 O4 78.3(2) 2_655 .
O11 Ce2 O4 65.5(2) 2_755 .
O2 Ce2 O4 145.6(2) 8_465 .
O6 Ce2 O4 130.4(2) 7_665 .
O3 Ce2 O4 75.3(2) 8_566 .
O4 Ce2 O4 70.4(2) 7_666 .
O5 Ce2 O6 64.1(2) 2_655 .
O11 Ce2 O6 76.0(2) 2_755 .
O2 Ce2 O6 77.5(2) 8_465 .
O6 Ce2 O6 69.9(2) 7_665 .
O3 Ce2 O6 147.4(2) 8_566 .
O4 Ce2 O6 132.0(2) 7_666 .
O4 Ce2 O6 125.14(19) . .
O5 Ce2 Mo2B 95.07(18) 2_655 .
O11 Ce2 Mo2B 38.10(16) 2_755 .
O2 Ce2 Mo2B 169.69(16) 8_465 .
O6 Ce2 Mo2B 99.98(16) 7_665 .
O3 Ce2 Mo2B 70.91(17) 8_566 .
O4 Ce2 Mo2B 99.85(14) 7_666 .
O4 Ce2 Mo2B 31.64(14) . .
O6 Ce2 Mo2B 111.96(15) . .
O5 Ce2 Mo2A 80.53(17) 2_655 .
O11 Ce2 Mo2A 34.52(15) 2_755 .
O2 Ce2 Mo2A 173.15(15) 8_465 .
O6 Ce2 Mo2A 106.92(15) 7_665 .
O3 Ce2 Mo2A 85.89(16) 8_566 .
O4 Ce2 Mo2A 101.36(14) 7_666 .
O4 Ce2 Mo2A 31.18(14) . .
O6 Ce2 Mo2A 101.06(14) . .
Mo2B Ce2 Mo2A 15.27(5) . .
O5 Ce2 Mo1 34.12(15) 2_655 .
O11 Ce2 Mo1 79.91(19) 2_755 .
O2 Ce2 Mo1 85.56(15) 8_465 .
O6 Ce2 Mo1 99.89(15) 7_665 .
O3 Ce2 Mo1 174.21(16) 8_566 .
O4 Ce2 Mo1 108.75(14) 7_666 .
O4 Ce2 Mo1 103.03(14) . .
O6 Ce2 Mo1 30.11(13) . .
Mo2B Ce2 Mo1 104.69(6) . .
Mo2A Ce2 Mo1 89.95(4) . .
O5 Ce2 Ce2 97.51(15) 2_655 7_665
O11 Ce2 Ce2 72.96(15) 2_755 7_665
O2 Ce2 Ce2 75.56(15) 8_465 7_665
O6 Ce2 Ce2 36.53(14) 7_665 7_665
O3 Ce2 Ce2 114.04(15) 8_566 7_665
O4 Ce2 Ce2 150.35(14) 7_666 7_665
O4 Ce2 Ce2 138.14(14) . 7_665
O6 Ce2 Ce2 33.40(13) . 7_665
Mo2B Ce2 Ce2 109.79(4) . 7_665
Mo2A Ce2 Ce2 106.99(3) . 7_665
Mo1 Ce2 Ce2 63.415(18) . 7_665
O9 Mo1 O7 104.2(3) . .
O9 Mo1 O6 102.5(3) . .
O7 Mo1 O6 106.0(3) . .
O9 Mo1 O10 102.2(3) . .
O7 Mo1 O10 93.0(3) . .
O6 Mo1 O10 143.7(3) . .
O9 Mo1 O5 100.1(3) . 2_655
O7 Mo1 O5 153.5(3) . 2_655
O6 Mo1 O5 78.5(2) . 2_655
O10 Mo1 O5 71.4(3) . 2_655
O9 Mo1 Ce2 102.3(2) . .
O7 Mo1 Ce2 142.67(19) . .
O6 Mo1 Ce2 42.01(18) . .
O10 Mo1 Ce2 106.6(2) . .
O5 Mo1 Ce2 36.64(17) 2_655 .
Mo2B Mo2A O8 175.5(3) . .
Mo2B Mo2A O2 70.5(2) . .
O8 Mo2A O2 105.0(3) . .
Mo2B Mo2A O4 73.9(2) . .
O8 Mo2A O4 107.7(3) . .
O2 Mo2A O4 104.1(3) . .
Mo2B Mo2A O11 73.5(3) . .
O8 Mo2A O11 107.0(3) . .
O2 Mo2A O11 89.4(3) . .
O4 Mo2A O11 137.8(3) . .
Mo2B Mo2A O11 82.5(3) . 2_755
O8 Mo2A O11 101.9(3) . 2_755
O2 Mo2A O11 149.9(3) . 2_755
O4 Mo2A O11 79.8(3) . 2_755
O11 Mo2A O11 70.0(3) . 2_755
Mo2B Mo2A Mo2A 93.90(16) . 2_755
O8 Mo2A Mo2A 89.0(2) . 2_755
O2 Mo2A Mo2A 128.4(2) . 2_755
O4 Mo2A Mo2A 118.54(18) . 2_755
O11 Mo2A Mo2A 39.47(18) . 2_755
O11 Mo2A Mo2A 38.71(19) 2_755 2_755
Mo2B Mo2A Ce2 78.12(16) . .
O8 Mo2A Ce2 105.9(2) . .
O2 Mo2A Ce2 140.1(2) . .
O4 Mo2A Ce2 42.00(17) . .
O11 Mo2A Ce2 104.90(19) . .
O11 Mo2A Ce2 38.07(18) 2_755 .
Mo2A Mo2A Ce2 76.64(4) 2_755 .
Mo2A Mo2B O2 79.4(3) . .
Mo2A Mo2B O13A 176.7(8) . 8_566
O2 Mo2B O13A 98.6(7) . 8_566
Mo2A Mo2B O4 77.7(3) . .
O2 Mo2B O4 108.5(3) . .
O13A Mo2B O4 100.7(7) 8_566 .
Mo2A Mo2B O11 80.1(3) . .
O2 Mo2B O11 93.4(3) . .
O13A Mo2B O11 102.6(8) 8_566 .
O4 Mo2B O11 145.0(3) . .
Mo2A Mo2B O11 72.4(3) . 2_755
O2 Mo2B O11 148.9(3) . 2_755
O13A Mo2B O11 110.1(7) 8_566 2_755
O4 Mo2B O11 78.4(3) . 2_755
O11 Mo2B O11 69.3(3) . 2_755
Mo2A Mo2B O13B 165.1(3) . 8_566
O2 Mo2B O13B 94.3(3) . 8_566
O13A Mo2B O13B 11.7(7) 8_566 8_566
O4 Mo2B O13B 91.8(3) . 8_566
O11 Mo2B O13B 114.0(4) . 8_566
O11 Mo2B O13B 116.1(3) 2_755 8_566
Mo2A Mo2B Ce2 86.60(17) . .
O2 Mo2B Ce2 151.4(2) . .
O13A Mo2B Ce2 94.2(6) 8_566 .
O4 Mo2B Ce2 43.59(18) . .
O11 Mo2B Ce2 108.7(2) . .
O11 Mo2B Ce2 40.20(18) 2_755 .
O13B Mo2B Ce2 93.0(2) 8_566 .
Mo3B Mo3A O13B 176.3(4) . .
Mo3B Mo3A O3 74.2(2) . .
O13B Mo3A O3 104.8(5) . .
Mo3B Mo3A O1 78.3(2) . .
O13B Mo3A O1 98.8(4) . .
O3 Mo3A O1 107.6(3) . .
Mo3B Mo3A O5 81.1(2) . .
O13B Mo3A O5 102.5(4) . .
O3 Mo3A O5 92.6(3) . .
O1 Mo3A O5 145.6(3) . .
Mo3B Mo3A O10 76.7(3) . 2_655
O13B Mo3A O10 105.0(5) . 2_655
O3 Mo3A O10 148.4(3) . 2_655
O1 Mo3A O10 77.8(3) . 2_655
O5 Mo3A O10 70.9(3) . 2_655
Mo3B Mo3A O13A 162.4(6) . .
O13B Mo3A O13A 16.0(6) . .
O3 Mo3A O13A 88.8(6) . .
O1 Mo3A O13A 103.5(5) . .
O5 Mo3A O13A 104.4(5) . .
O10 Mo3A O13A 120.8(6) 2_655 .
Mo3B Mo3A O12 1.7(2) . .
O13B Mo3A O12 177.6(4) . .
O3 Mo3A O12 75.4(3) . .
O1 Mo3A O12 79.0(2) . .
O5 Mo3A O12 79.8(3) . .
O10 Mo3A O12 75.3(3) 2_655 .
O13A Mo3A O12 163.9(6) . .
Mo3B Mo3A Ce1 88.29(13) . .
O13B Mo3A Ce1 91.2(4) . .
O3 Mo3A Ce1 150.3(2) . .
O1 Mo3A Ce1 44.16(18) . .
O5 Mo3A Ce1 108.42(18) . .
O10 Mo3A Ce1 38.05(17) 2_655 .
O13A Mo3A Ce1 105.3(6) . .
O12 Mo3A Ce1 87.69(15) . .
Mo3A Mo3B O12 177.2(3) . .
Mo3A Mo3B O3 73.3(3) . .
O12 Mo3B O3 108.7(4) . .
Mo3A Mo3B O1 70.6(2) . .
O12 Mo3B O1 110.4(3) . .
O3 Mo3B O1 104.3(3) . .
Mo3A Mo3B O5 69.9(2) . .
O12 Mo3B O5 107.9(3) . .
O3 Mo3B O5 89.1(3) . .
O1 Mo3B O5 132.1(3) . .
Mo3A Mo3B O10 76.2(3) . 2_655
O12 Mo3B O10 101.4(4) . 2_655
O3 Mo3B O10 147.1(3) . 2_655
O1 Mo3B O10 76.2(3) . 2_655
O5 Mo3B O10 68.9(3) . 2_655
Mo3A Mo3B Ce1 75.52(13) . .
O12 Mo3B Ce1 103.5(3) . .
O3 Mo3B Ce1 140.7(2) . .
O1 Mo3B Ce1 41.69(18) . .
O5 Mo3B Ce1 102.07(18) . .
O10 Mo3B Ce1 35.49(17) 2_655 .
Mo3A O1 Mo3B 31.07(12) . .
Mo3A O1 Ce1 135.6(3) . 5_665
Mo3B O1 Ce1 141.6(3) . 5_665
Mo3A O1 Ce1 105.3(2) . .
Mo3B O1 Ce1 108.1(3) . .
Ce1 O1 Ce1 110.0(2) 5_665 .
Mo2B O2 Mo2A 30.17(13) . .
Mo2B O2 Ce2 135.8(3) . 8_566
Mo2A O2 Ce2 151.7(3) . 8_566
Mo3A O3 Mo3B 32.56(13) . .
Mo3A O3 Ce2 140.9(3) . 8_465
Mo3B O3 Ce2 153.3(3) . 8_465
Mo2B O4 Mo2A 28.46(12) . .
Mo2B O4 Ce2 139.1(3) . 7_666
Mo2A O4 Ce2 142.9(3) . 7_666
Mo2B O4 Ce2 104.8(3) . .
Mo2A O4 Ce2 106.8(2) . .
Ce2 O4 Ce2 109.6(2) 7_666 .
Mo3A O5 Mo3B 29.03(11) . .
Mo3A O5 Mo1 110.0(3) . 2_655
Mo3B O5 Mo1 102.6(3) . 2_655
Mo3A O5 Ce2 137.1(3) . 2_655
Mo3B O5 Ce2 146.1(3) . 2_655
Mo1 O5 Ce2 109.2(3) 2_655 2_655
Mo1 O6 Ce2 141.6(3) . 7_665
Mo1 O6 Ce2 107.9(3) . .
Ce2 O6 Ce2 110.1(2) 7_665 .
Mo1 O7 Ce1 153.2(3) . 5_665
Mo1 O10 Mo3A 107.8(3) . 2_655
Mo1 O10 Mo3B 104.0(3) . 2_655
Mo3A O10 Mo3B 27.12(10) 2_655 2_655
Mo1 O10 Ce1 144.8(3) . .
Mo3A O10 Ce1 105.8(3) 2_655 .
Mo3B O10 Ce1 110.7(3) 2_655 .
Mo2B O11 Mo2A 26.42(12) . .
Mo2B O11 Mo2A 112.9(3) . 2_755
Mo2A O11 Mo2A 101.8(3) . 2_755
Mo2B O11 Mo2B 106.8(3) . 2_755
Mo2A O11 Mo2B 107.4(3) . 2_755
Mo2A O11 Mo2B 25.06(10) 2_755 2_755
Mo2B O11 Ce2 135.6(3) . 2_755
Mo2A O11 Ce2 150.1(3) . 2_755
Mo2A O11 Ce2 107.4(3) 2_755 2_755
Mo2B O11 Ce2 101.7(3) 2_755 2_755
Mo3B O12 Mo3A 1.13(13) . .
O13B O13A Mo2B 140(2) . 8_465
O13B O13A Mo3A 39.4(15) . .
Mo2B O13A Mo3A 124.0(10) 8_465 .
O13A O13B Mo3A 124.6(19) . .
O13A O13B Mo2B 28.6(17) . 8_465
Mo3A O13B Mo2B 118.1(5) . 8_465

loop_
_geom_bond_atom_site_label_1
_geom_bond_atom_site_label_2
_geom_bond_distance
_geom_bond_site_symmetry_2
Ce1 O10 2.229(6) .
Ce1 O10 2.229(6) 2_655
Ce1 O1 2.283(6) 5_665
Ce1 O1 2.283(6) 6_566
Ce1 O7 2.325(6) 5_665
Ce1 O7 2.325(6) 6_566
Ce1 O1 2.514(6) 2_655
Ce1 O1 2.514(6) .
Ce1 Mo3A 3.4804(13) .
Ce1 Mo3A 3.4805(13) 2_655
Ce1 Mo3B 3.593(2) .
Ce1 Mo3B 3.593(2) 2_655
Ce2 O5 2.231(6) 2_655
Ce2 O11 2.242(7) 2_755
Ce2 O2 2.283(6) 8_465
Ce2 O6 2.295(6) 7_665
Ce2 O3 2.339(6) 8_566
Ce2 O4 2.406(6) 7_666
Ce2 O4 2.425(6) .
Ce2 O6 2.482(6) .
Ce2 Mo2B 3.402(2) .
Ce2 Mo2A 3.4699(13) .
Ce2 Mo1 3.5289(9) .
Ce2 Ce2 3.9160(10) 7_665
Mo1 O9 1.689(7) .
Mo1 O7 1.774(6) .
Mo1 O6 1.860(6) .
Mo1 O10 1.955(6) .
Mo1 O5 2.096(6) 2_655
Mo2A Mo2B 0.916(3) .
Mo2A O8 1.608(7) .
Mo2A O2 1.791(6) .
Mo2A O4 1.877(6) .
Mo2A O11 2.027(7) .
Mo2A O11 2.061(6) 2_755
Mo2A Mo2A 3.173(2) 2_755
Mo2B O2 1.717(6) .
Mo2B O13A 1.74(2) 8_566
Mo2B O4 1.846(6) .
Mo2B O11 1.973(7) .
Mo2B O11 2.143(7) 2_755
Mo2B O13B 2.360(14) 8_566
Mo3A Mo3B 1.002(2) .
Mo3A O13B 1.711(12) .
Mo3A O3 1.783(6) .
Mo3A O1 1.831(6) .
Mo3A O5 1.938(6) .
Mo3A O10 2.134(6) 2_655
Mo3A O13A 2.22(2) .
Mo3A O12 2.504(7) .
Mo3B O12 1.503(8) .
Mo3B O3 1.791(6) .
Mo3B O1 1.901(6) .
Mo3B O5 2.039(7) .
Mo3B O10 2.139(7) 2_655
O1 Ce1 2.283(6) 5_665
O2 Ce2 2.283(6) 8_566
O3 Ce2 2.339(6) 8_465
O4 Ce2 2.406(6) 7_666
O5 Mo1 2.096(6) 2_655
O5 Ce2 2.231(6) 2_655
O6 Ce2 2.295(6) 7_665
O7 Ce1 2.325(6) 5_665
O10 Mo3A 2.134(6) 2_655
O10 Mo3B 2.139(7) 2_655
O11 Mo2A 2.061(6) 2_755
O11 Mo2B 2.143(7) 2_755
O11 Ce2 2.242(7) 2_755
O13A O13B 0.74(2) .
O13A Mo2B 1.74(2) 8_465
O13B Mo2B 2.360(14) 8_465
